data_4063388
loop_
_publ_author_name
'Beltr\'an, Tom\'as F.'
'Feliz, Marta'
'Llusar, Rosa'
'Mata, Jose A.'
'Safont, Vicent S.'

_publ_contact_author_address
;Universitat Jaume I
Avda. Sos Baynat s/n
12071 Castell\'on
Spain
;
_publ_contact_author_email rosa.llusar@qfa.uji.es
_publ_contact_author_name 'Rosa Llusar'
_publ_contact_author_phone 964728086
_publ_section_title
;
 Mechanism of the Catalytic Hydrodefluorination of Pentafluoropyridine by
 Group Six Triangular Cluster Hydrides Containing Phosphines: A Combined
 Experimental and Theoretical Study
;
_journal_issue 2
_journal_name_full Organometallics
_journal_page_first 290
_journal_page_last 297
_journal_paper_doi 10.1021/om1009878
_journal_volume 30
_journal_year 2011
_chemical_formula_moiety 'C18 H48 F3 P6 S4 W3, C24 H20 B'
_chemical_formula_sum 'C42 H68 B F3 P6 S4 W3'
_chemical_formula_weight 1506.38
_chemical_name_systematic
;
 ?
;
_space_group_IT_number 2
_symmetry_cell_setting triclinic
_symmetry_Int_Tables_number 2
_symmetry_space_group_name_Hall '-P 1'
_symmetry_space_group_name_H-M 'P -1'
_atom_sites_solution_hydrogens geom
_atom_sites_solution_primary direct
_atom_sites_solution_secondary difmap
_audit_creation_method SHELXL-97
_cell_angle_alpha 82.866(8)
_cell_angle_beta 81.808(7)
_cell_angle_gamma 88.481(7)
_cell_formula_units_Z 2
_cell_length_a 11.137(4)
_cell_length_b 14.984(5)
_cell_length_c 16.850(6)
_cell_measurement_temperature 293(2)
_cell_volume 2761.5(17)
_computing_structure_refinement 'SHELXL-97 (Sheldrick, 1997)'
_diffrn_ambient_temperature 293(2)
_diffrn_measured_fraction_theta_full 0.804
_diffrn_measured_fraction_theta_max 0.804
_diffrn_measurement_device_type CCD
_diffrn_radiation_monochromator graphite
_diffrn_radiation_probe x-ray
_diffrn_radiation_source 'fine-focus sealed tube'
_diffrn_radiation_type MoK\a
_diffrn_radiation_wavelength 0.71073
_diffrn_reflns_av_R_equivalents 0.0550
_diffrn_reflns_av_sigmaI/netI 0.1439
_diffrn_reflns_limit_h_max 13
_diffrn_reflns_limit_h_min -14
_diffrn_reflns_limit_k_max 19
_diffrn_reflns_limit_k_min -19
_diffrn_reflns_limit_l_max 21
_diffrn_reflns_limit_l_min -14
_diffrn_reflns_number 13851
_diffrn_reflns_theta_full 27.50
_diffrn_reflns_theta_max 27.50
_diffrn_reflns_theta_min 1.23
_exptl_absorpt_coefficient_mu 6.596
_exptl_absorpt_correction_T_max 0.5584
_exptl_absorpt_correction_T_min 0.3521
_exptl_absorpt_correction_type empirical
_exptl_crystal_colour violet
_exptl_crystal_density_diffrn 1.812
_exptl_crystal_density_method 'not measured'
_exptl_crystal_description Prism
_exptl_crystal_F_000 1456
_exptl_crystal_size_max 0.20
_exptl_crystal_size_mid 0.18
_exptl_crystal_size_min 0.10
_refine_diff_density_max 1.718
_refine_diff_density_min -1.635
_refine_diff_density_rms 0.233
_refine_ls_extinction_method none
_refine_ls_goodness_of_fit_ref 1.040
_refine_ls_hydrogen_treatment constr
_refine_ls_matrix_type full
_refine_ls_number_parameters 522
_refine_ls_number_reflns 10199
_refine_ls_number_restraints 6
_refine_ls_restrained_S_all 1.040
_refine_ls_R_factor_all 0.1341
_refine_ls_R_factor_gt 0.0594
_refine_ls_shift/su_max 0.000
_refine_ls_shift/su_mean 0.000
_refine_ls_structure_factor_coef Fsqd
_refine_ls_weighting_details 'calc w=1/[\s^2^(Fo^2^)+(0.0038P)^2^+21.0750P] where P=(Fo^2^+2Fc^2^)/3'
_refine_ls_weighting_scheme calc
_refine_ls_wR_factor_gt 0.0817
_refine_ls_wR_factor_ref 0.1009
_reflns_number_gt 5865
_reflns_number_total 10199
_reflns_threshold_expression >2sigma(I)
_cod_data_source_file om1009878_si_001.cif
_cod_data_source_block str1070m
_cod_original_cell_volume 2761.5(16)
_cod_original_sg_symbol_H-M P-1
_cod_database_code 4063388

loop_
_symmetry_equiv_pos_as_xyz
'x, y, z'
'-x, -y, -z'

loop_
_atom_site_label
_atom_site_type_symbol
_atom_site_fract_x
_atom_site_fract_y
_atom_site_fract_z
_atom_site_U_iso_or_equiv
_atom_site_adp_type
_atom_site_occupancy
_atom_site_symmetry_multiplicity
_atom_site_calc_flag
_atom_site_refinement_flags
_atom_site_disorder_assembly
_atom_site_disorder_group
P6 P 0.7687(4) 0.4773(3) 0.3101(2) 0.0408(11) Uani 1 1 d . . .
P5 P 0.5202(4) 0.5929(3) 0.3077(2) 0.0357(10) Uani 1 1 d . . .
C16 C 0.7394(16) 0.5756(11) 0.3640(11) 0.065(6) Uani 1 1 d . . .
H6A H 0.6991 0.5573 0.4183 0.078 Uiso 1 1 calc R . .
H6B H 0.8157 0.6033 0.3680 0.078 Uiso 1 1 calc R . .
C15 C 0.6606(16) 0.6429(10) 0.3200(10) 0.055(5) Uani 1 1 d . . .
H5A H 0.7038 0.6648 0.2673 0.066 Uiso 1 1 calc R . .
H5B H 0.6433 0.6939 0.3502 0.066 Uiso 1 1 calc R . .
P3 P 0.2280(4) 0.2464(3) 0.2280(2) 0.0364(10) Uani 1 1 d . . .
F3 F 0.5436(7) 0.4187(5) 0.3978(4) 0.035(2) Uani 1 1 d . . .
F1 F 0.8298(7) 0.3401(5) 0.1535(4) 0.034(2) Uani 1 1 d . . .
F2 F 0.4548(8) 0.1545(4) 0.2469(4) 0.039(2) Uani 1 1 d . . .
C3 C 0.7733(17) 0.2741(9) -0.0402(8) 0.054(5) Uani 1 1 d . . .
H2A H 0.7006 0.2488 -0.0538 0.065 Uiso 1 1 calc R . .
H2B H 0.8305 0.2858 -0.0894 0.065 Uiso 1 1 calc R . .
C4 C 0.8291(17) 0.2069(11) 0.0209(9) 0.063(5) Uiso 1 1 d . . .
H1A H 0.9050 0.2303 0.0312 0.075 Uiso 1 1 calc R . .
H1B H 0.8463 0.1505 -0.0015 0.075 Uiso 1 1 calc R . .
C9 C 0.1405(16) 0.2204(11) 0.3274(10) 0.059(5) Uani 1 1 d . . .
H3A H 0.1130 0.2759 0.3486 0.071 Uiso 1 1 calc R . .
H3B H 0.0695 0.1861 0.3231 0.071 Uiso 1 1 calc R . .
C10 C 0.2165(15) 0.1666(11) 0.3850(9) 0.055(5) Uani 1 1 d . . .
H4A H 0.2335 0.1075 0.3679 0.066 Uiso 1 1 calc R . .
H4B H 0.1706 0.1586 0.4387 0.066 Uiso 1 1 calc R . .
C14 C 0.4513(16) 0.6702(9) 0.2367(8) 0.052(5) Uani 1 1 d . . .
H52A H 0.3753 0.6465 0.2286 0.079 Uiso 1 1 calc R . .
H52B H 0.5042 0.6784 0.1862 0.079 Uiso 1 1 calc R . .
H52C H 0.4376 0.7270 0.2574 0.079 Uiso 1 1 calc R . .
C18 C 0.8878(14) 0.5108(11) 0.2299(9) 0.056(5) Uani 1 1 d . . .
H62A H 0.8574 0.5551 0.1913 0.084 Uiso 1 1 calc R . .
H62B H 0.9171 0.4594 0.2039 0.084 Uiso 1 1 calc R . .
H62C H 0.9529 0.5360 0.2514 0.084 Uiso 1 1 calc R . .
C13 C 0.4263(15) 0.6025(11) 0.4028(8) 0.053(5) Uani 1 1 d . . .
H51A H 0.3480 0.5774 0.4023 0.079 Uiso 1 1 calc R . .
H51B H 0.4170 0.6648 0.4108 0.079 Uiso 1 1 calc R . .
H51C H 0.4638 0.5705 0.4459 0.079 Uiso 1 1 calc R . .
C17 C 0.8361(18) 0.3956(13) 0.3786(12) 0.089(8) Uani 1 1 d . . .
H61A H 0.7760 0.3747 0.4233 0.133 Uiso 1 1 calc R . .
H61B H 0.9014 0.4229 0.3983 0.133 Uiso 1 1 calc R . .
H61C H 0.8670 0.3458 0.3509 0.133 Uiso 1 1 calc R . .
C7 C 0.2191(16) 0.1449(10) 0.1819(9) 0.059(5) Uani 1 1 d . . .
H31A H 0.2633 0.1526 0.1283 0.089 Uiso 1 1 calc R . .
H31B H 0.1358 0.1324 0.1794 0.089 Uiso 1 1 calc R . .
H31C H 0.2537 0.0957 0.2135 0.089 Uiso 1 1 calc R . .
C12 C 0.3195(17) 0.2943(11) 0.4659(8) 0.068(6) Uani 1 1 d . . .
H41A H 0.3907 0.3263 0.4719 0.102 Uiso 1 1 calc R . .
H41B H 0.2902 0.2591 0.5162 0.102 Uiso 1 1 calc R . .
H41C H 0.2579 0.3365 0.4509 0.102 Uiso 1 1 calc R . .
C8 C 0.1361(16) 0.3260(11) 0.1737(10) 0.065(6) Uani 1 1 d . . .
H32A H 0.1768 0.3424 0.1199 0.098 Uiso 1 1 calc R . .
H32B H 0.1230 0.3788 0.2010 0.098 Uiso 1 1 calc R . .
H32C H 0.0594 0.2994 0.1713 0.098 Uiso 1 1 calc R . .
C11 C 0.4503(17) 0.1363(12) 0.4331(11) 0.085(7) Uani 1 1 d . . .
H42A H 0.5271 0.1616 0.4373 0.127 Uiso 1 1 calc R . .
H42B H 0.4629 0.0882 0.4000 0.127 Uiso 1 1 calc R . .
H42C H 0.4113 0.1135 0.4860 0.127 Uiso 1 1 calc R . .
C1 C 0.6415(14) 0.4390(10) -0.0656(8) 0.050(4) Uani 1 1 d . . .
H22A H 0.6181 0.4958 -0.0471 0.075 Uiso 1 1 calc R . .
H22B H 0.5703 0.4047 -0.0667 0.075 Uiso 1 1 calc R . .
H22C H 0.6862 0.4490 -0.1190 0.075 Uiso 1 1 calc R . .
C2 C 0.8730(15) 0.4412(11) -0.0137(9) 0.061(5) Uani 1 1 d . . .
H21A H 0.8578 0.4972 0.0081 0.092 Uiso 1 1 calc R . .
H21B H 0.9010 0.4527 -0.0706 0.092 Uiso 1 1 calc R . .
H21C H 0.9337 0.4076 0.0127 0.092 Uiso 1 1 calc R . .
C5 C 0.6204(19) 0.1076(13) 0.0944(11) 0.093(7) Uiso 1 1 d . . .
H12A H 0.5622 0.0932 0.1418 0.140 Uiso 1 1 calc R . .
H12B H 0.6628 0.0539 0.0804 0.140 Uiso 1 1 calc R . .
H12C H 0.5794 0.1333 0.0505 0.140 Uiso 1 1 calc R . .
C6 C 0.814(2) 0.1263(11) 0.1872(11) 0.096(8) Uani 1 1 d . . .
H11A H 0.7629 0.1139 0.2382 0.144 Uiso 1 1 calc R . .
H11B H 0.8813 0.1621 0.1936 0.144 Uiso 1 1 calc R . .
H11C H 0.8433 0.0708 0.1684 0.144 Uiso 1 1 calc R . .
C32 C 0.0115(13) 0.2656(9) 0.5952(7) 0.031(4) Uani 1 1 d . . .
H6B1 H 0.0576 0.2209 0.5713 0.038 Uiso 1 1 calc R . .
C36 C -0.1018(14) 0.3199(10) 0.7076(9) 0.039(4) Uani 1 1 d . . .
H2B1 H -0.1326 0.3123 0.7622 0.047 Uiso 1 1 calc R . .
C31 C -0.0382(14) 0.2503(9) 0.6748(8) 0.033(4) Uani 1 1 d . . .
C30 C -0.2475(17) 0.0984(10) 0.8233(10) 0.057(5) Uani 1 1 d . . .
H18B H -0.2124 0.1019 0.8697 0.069 Uiso 1 1 calc R . .
C25 C -0.1773(16) 0.1156(10) 0.7470(11) 0.049(5) Uani 1 1 d . . .
C34 C -0.0726(17) 0.4152(12) 0.5834(11) 0.054(5) Uani 1 1 d . . .
H4B1 H -0.0835 0.4701 0.5526 0.065 Uiso 1 1 calc R . .
C33 C -0.0069(16) 0.3484(11) 0.5497(9) 0.050(5) Uani 1 1 d . . .
H5B1 H 0.0264 0.3577 0.4955 0.060 Uiso 1 1 calc R . .
C29 C -0.3699(19) 0.0762(11) 0.8298(14) 0.076(7) Uani 1 1 d . . .
H17B H -0.4135 0.0600 0.8806 0.091 Uiso 1 1 calc R . .
C35 C -0.1217(17) 0.4014(11) 0.6617(10) 0.053(5) Uani 1 1 d . . .
H3B1 H -0.1687 0.4461 0.6850 0.063 Uiso 1 1 calc R . .
C38 C 0.0247(16) 0.1582(11) 0.8119(9) 0.049(5) Uani 1 1 d . . .
C39 C 0.0821(17) 0.2338(12) 0.8271(10) 0.066(6) Uani 1 1 d . . .
H12D H 0.0765 0.2866 0.7923 0.079 Uiso 1 1 calc R . .
C19 C 0.0555(16) 0.0832(9) 0.6785(9) 0.045(4) Uani 1 1 d . . .
C24 C 0.1811(18) 0.0913(11) 0.6744(9) 0.050(5) Uani 1 1 d . . .
H20B H 0.2114 0.1335 0.7023 0.060 Uiso 1 1 calc R . .
C27 C -0.362(2) 0.0985(13) 0.6909(13) 0.083(6) Uani 1 1 d U . .
H15B H -0.4013 0.1019 0.6456 0.099 Uiso 1 1 calc R . .
B1 B -0.032(2) 0.1493(12) 0.7280(10) 0.046(6) Uani 1 1 d . . .
C20 C 0.0185(18) 0.0166(10) 0.6371(10) 0.057(5) Uani 1 1 d . . .
H24B H -0.0640 0.0065 0.6392 0.069 Uiso 1 1 calc R . .
C26 C -0.2384(18) 0.1149(12) 0.6808(14) 0.079(7) Uani 1 1 d . . .
H14B H -0.1958 0.1256 0.6290 0.095 Uiso 1 1 calc R . .
C23 C 0.2632(18) 0.0367(12) 0.6291(10) 0.066(6) Uani 1 1 d . . .
H21D H 0.3463 0.0435 0.6274 0.079 Uiso 1 1 calc R . .
C22 C 0.220(2) -0.0266(12) 0.5873(10) 0.070(6) Uani 1 1 d . . .
H22D H 0.2731 -0.0618 0.5564 0.085 Uiso 1 1 calc R . .
C21 C 0.102(2) -0.0359(12) 0.5922(11) 0.069(6) Uani 1 1 d . . .
H23B H 0.0729 -0.0790 0.5648 0.082 Uiso 1 1 calc R . .
C28 C -0.426(2) 0.0777(13) 0.7643(15) 0.085(8) Uani 1 1 d . . .
H16B H -0.5077 0.0646 0.7697 0.102 Uiso 1 1 calc R . .
C40 C 0.148(2) 0.2356(17) 0.8909(13) 0.089(8) Uani 1 1 d . . .
H11D H 0.1857 0.2882 0.8971 0.107 Uiso 1 1 calc R . .
C8B C 0.034(2) 0.0829(12) 0.8689(11) 0.071(6) Uani 1 1 d . . .
H8B H -0.0037 0.0296 0.8635 0.086 Uiso 1 1 calc R . .
C42 C 0.098(2) 0.0868(18) 0.9332(13) 0.106(9) Uani 1 1 d . . .
H9B H 0.1000 0.0358 0.9706 0.128 Uiso 1 1 calc R . .
C41 C 0.156(2) 0.161(2) 0.9441(15) 0.107(10) Uani 1 1 d . . .
H10B H 0.2013 0.1614 0.9866 0.128 Uiso 1 1 calc R . .
W1 W 0.65081(5) 0.34205(3) 0.14869(3) 0.02090(15) Uani 1 1 d . . .
W2 W 0.43938(5) 0.28772(4) 0.24424(3) 0.02331(15) Uani 1 1 d . . .
W3 W 0.56285(5) 0.43334(4) 0.27692(3) 0.02327(15) Uani 1 1 d . . .
P4 P 0.3569(4) 0.2209(3) 0.3884(2) 0.0453(12) Uani 1 1 d . . .
P2 P 0.7359(4) 0.3777(3) 0.0022(2) 0.0325(10) Uani 1 1 d . . .
P1 P 0.7271(5) 0.1872(3) 0.1142(2) 0.0453(12) Uani 1 1 d . . .
S3 S 0.6280(3) 0.4978(2) 0.14702(19) 0.0266(9) Uani 1 1 d . . .
S1 S 0.6326(3) 0.2824(2) 0.28708(19) 0.0286(9) Uani 1 1 d . . .
S2 S 0.4723(3) 0.3137(2) 0.10256(19) 0.0280(9) Uani 1 1 d . . .
S4 S 0.3546(3) 0.4250(2) 0.2709(2) 0.0288(9) Uani 1 1 d . . .

loop_
_atom_site_aniso_label
_atom_site_aniso_U_11
_atom_site_aniso_U_22
_atom_site_aniso_U_33
_atom_site_aniso_U_23
_atom_site_aniso_U_13
_atom_site_aniso_U_12
P6 0.025(3) 0.051(3) 0.052(3) -0.020(2) -0.0141(19) 0.001(2)
P5 0.036(3) 0.031(2) 0.043(2) -0.0210(18) -0.0029(18) 0.001(2)
C16 0.040(14) 0.074(13) 0.093(14) -0.062(11) -0.010(10) -0.014(12)
C15 0.047(14) 0.040(10) 0.086(13) -0.046(9) -0.002(9) -0.003(11)
P3 0.027(3) 0.033(2) 0.051(3) -0.0135(19) -0.0030(18) -0.003(2)
F3 0.042(6) 0.046(5) 0.017(4) -0.010(3) -0.003(3) 0.014(5)
F1 0.022(5) 0.047(5) 0.033(4) -0.004(4) -0.005(3) 0.005(4)
F2 0.048(7) 0.020(4) 0.048(5) -0.012(4) 0.005(4) -0.001(4)
C3 0.090(16) 0.046(10) 0.022(8) -0.004(7) 0.002(8) 0.017(10)
C9 0.039(14) 0.059(11) 0.078(13) -0.021(10) 0.006(9) -0.011(11)
C10 0.048(13) 0.064(11) 0.050(10) -0.018(9) 0.017(8) -0.024(11)
C14 0.067(15) 0.040(9) 0.053(10) -0.018(8) -0.012(9) 0.020(10)
C18 0.025(11) 0.072(12) 0.076(12) -0.036(10) -0.001(8) -0.007(11)
C13 0.035(12) 0.071(12) 0.056(10) -0.033(9) -0.001(8) 0.008(10)
C17 0.051(18) 0.116(17) 0.109(16) -0.005(14) -0.058(13) 0.021(15)
C7 0.060(14) 0.050(10) 0.075(12) -0.030(9) -0.006(9) -0.020(11)
C12 0.086(16) 0.079(13) 0.036(9) -0.022(9) 0.022(9) -0.037(13)
C8 0.044(15) 0.063(12) 0.091(14) 0.001(11) -0.027(10) -0.002(12)
C11 0.054(16) 0.101(15) 0.081(14) 0.040(12) 0.009(10) 0.013(13)
C1 0.034(12) 0.073(12) 0.044(9) -0.020(8) -0.007(7) 0.037(10)
C2 0.049(13) 0.069(12) 0.059(11) 0.004(9) 0.010(9) -0.017(11)
C6 0.13(3) 0.064(13) 0.080(14) 0.003(11) -0.009(14) 0.081(14)
C32 0.031(11) 0.032(8) 0.030(8) -0.005(6) 0.001(6) -0.005(8)
C36 0.010(10) 0.050(10) 0.058(10) -0.014(8) -0.004(7) 0.010(9)
C31 0.026(11) 0.021(7) 0.051(9) -0.003(7) -0.006(7) -0.003(8)
C30 0.060(15) 0.035(10) 0.071(12) -0.016(9) 0.022(9) -0.013(11)
C25 0.029(12) 0.033(9) 0.077(13) -0.004(9) 0.016(9) 0.000(9)
C34 0.029(14) 0.054(11) 0.078(13) 0.010(10) -0.022(9) 0.005(11)
C33 0.037(13) 0.071(12) 0.035(9) 0.024(9) -0.015(8) 0.007(11)
C29 0.050(16) 0.037(11) 0.131(19) -0.032(12) 0.046(12) -0.007(12)
C35 0.052(15) 0.050(11) 0.060(12) -0.017(9) -0.016(9) 0.009(11)
C38 0.051(13) 0.048(10) 0.039(9) 0.000(8) 0.018(8) 0.018(10)
C39 0.068(16) 0.075(13) 0.054(11) 0.007(10) -0.019(10) -0.019(13)
C19 0.043(13) 0.021(8) 0.064(11) -0.001(8) 0.010(8) 0.013(9)
C24 0.052(15) 0.048(11) 0.051(11) -0.010(8) -0.011(9) 0.013(11)
C27 0.086(8) 0.075(8) 0.089(7) -0.021(5) -0.007(5) -0.005(5)
B1 0.060(17) 0.039(11) 0.036(11) 0.000(9) -0.002(9) -0.006(12)
C20 0.050(14) 0.041(10) 0.077(13) -0.015(9) 0.011(9) 0.009(11)
C26 0.033(15) 0.064(13) 0.137(19) -0.016(13) 0.002(12) -0.015(13)
C23 0.057(15) 0.062(12) 0.062(12) 0.020(10) 0.023(9) 0.014(12)
C22 0.09(2) 0.045(12) 0.072(13) -0.027(10) 0.023(12) 0.031(13)
C21 0.062(18) 0.047(12) 0.093(15) -0.024(10) 0.016(12) -0.001(13)
C28 0.047(17) 0.056(13) 0.15(2) -0.012(15) -0.013(15) -0.008(14)
C40 0.062(19) 0.13(2) 0.078(15) -0.004(15) -0.032(13) 0.003(16)
C8B 0.086(19) 0.057(12) 0.060(12) -0.002(10) 0.016(11) 0.049(12)
C42 0.09(2) 0.14(2) 0.065(16) 0.032(17) 0.002(14) 0.086(19)
C41 0.09(2) 0.15(3) 0.081(18) -0.020(19) -0.011(15) 0.01(2)
W1 0.0203(4) 0.0219(3) 0.0206(3) -0.0046(2) -0.0026(2) 0.0044(3)
W2 0.0222(4) 0.0204(3) 0.0271(3) -0.0067(2) 0.0002(2) 0.0020(3)
W3 0.0228(4) 0.0248(3) 0.0240(3) -0.0087(2) -0.0051(2) 0.0023(3)
P4 0.037(3) 0.055(3) 0.038(2) 0.000(2) 0.0099(19) -0.001(3)
P2 0.031(3) 0.038(2) 0.026(2) -0.0018(17) 0.0015(16) 0.004(2)
P1 0.059(4) 0.033(2) 0.039(2) -0.0076(19) 0.009(2) 0.011(2)
S3 0.027(2) 0.0248(18) 0.0297(19) -0.0035(15) -0.0099(15) 0.0022(18)
S1 0.030(3) 0.0279(19) 0.0276(19) -0.0038(15) -0.0040(15) 0.0066(19)
S2 0.025(2) 0.034(2) 0.0271(19) -0.0110(15) -0.0041(15) 0.0009(19)
S4 0.021(2) 0.0282(19) 0.039(2) -0.0151(16) -0.0039(15) 0.0040(19)

loop_
_atom_type_symbol
_atom_type_description
_atom_type_scat_dispersion_real
_atom_type_scat_dispersion_imag
_atom_type_scat_source
C C 0.0033 0.0016 'International Tables Vol C Tables 4.2.6.8 and 6.1.1.4'
H H 0.0000 0.0000 'International Tables Vol C Tables 4.2.6.8 and 6.1.1.4'
B B 0.0013 0.0007 'International Tables Vol C Tables 4.2.6.8 and 6.1.1.4'
F F 0.0171 0.0103 'International Tables Vol C Tables 4.2.6.8 and 6.1.1.4'
P P 0.1023 0.0942 'International Tables Vol C Tables 4.2.6.8 and 6.1.1.4'
S S 0.1246 0.1234 'International Tables Vol C Tables 4.2.6.8 and 6.1.1.4'
W W -0.8490 6.8722 'International Tables Vol C Tables 4.2.6.8 and 6.1.1.4'

loop_
_geom_angle_atom_site_label_1
_geom_angle_atom_site_label_2
_geom_angle_atom_site_label_3
_geom_angle
_geom_angle_site_symmetry_1
_geom_angle_site_symmetry_3
_geom_angle_publ_flag
C18 P6 C17 105.5(10) . . ?
C18 P6 C16 104.7(8) . . ?
C17 P6 C16 104.9(9) . . ?
C18 P6 W3 119.6(5) . . ?
C17 P6 W3 115.0(6) . . ?
C16 P6 W3 105.7(6) . . ?
C14 P5 C15 106.4(8) . . ?
C14 P5 C13 103.7(8) . . ?
C15 P5 C13 103.0(7) . . ?
C14 P5 W3 118.9(5) . . ?
C15 P5 W3 108.7(6) . . ?
C13 P5 W3 114.7(6) . . ?
C15 C16 P6 110.2(11) . . ?
C15 C16 H6A 109.6 . . ?
P6 C16 H6A 109.6 . . ?
C15 C16 H6B 109.6 . . ?
P6 C16 H6B 109.6 . . ?
H6A C16 H6B 108.1 . . ?
C16 C15 P5 111.1(10) . . ?
C16 C15 H5A 109.4 . . ?
P5 C15 H5A 109.4 . . ?
C16 C15 H5B 109.4 . . ?
P5 C15 H5B 109.4 . . ?
H5A C15 H5B 108.0 . . ?
C8 P3 C7 104.0(8) . . ?
C8 P3 C9 105.0(10) . . ?
C7 P3 C9 103.5(7) . . ?
C8 P3 W2 119.7(5) . . ?
C7 P3 W2 114.2(6) . . ?
C9 P3 W2 108.9(5) . . ?
C4 C3 P2 109.8(10) . . ?
C4 C3 H2A 109.7 . . ?
P2 C3 H2A 109.7 . . ?
C4 C3 H2B 109.7 . . ?
P2 C3 H2B 109.7 . . ?
H2A C3 H2B 108.2 . . ?
C3 C4 P1 110.6(14) . . ?
C3 C4 H1A 109.5 . . ?
P1 C4 H1A 109.5 . . ?
C3 C4 H1B 109.5 . . ?
P1 C4 H1B 109.5 . . ?
H1A C4 H1B 108.1 . . ?
C10 C9 P3 110.8(13) . . ?
C10 C9 H3A 109.5 . . ?
P3 C9 H3A 109.5 . . ?
C10 C9 H3B 109.5 . . ?
P3 C9 H3B 109.5 . . ?
H3A C9 H3B 108.1 . . ?
C9 C10 P4 112.1(11) . . ?
C9 C10 H4A 109.2 . . ?
P4 C10 H4A 109.2 . . ?
C9 C10 H4B 109.2 . . ?
P4 C10 H4B 109.2 . . ?
H4A C10 H4B 107.9 . . ?
P5 C14 H52A 109.5 . . ?
P5 C14 H52B 109.5 . . ?
H52A C14 H52B 109.5 . . ?
P5 C14 H52C 109.5 . . ?
H52A C14 H52C 109.5 . . ?
H52B C14 H52C 109.5 . . ?
P6 C18 H62A 109.5 . . ?
P6 C18 H62B 109.5 . . ?
H62A C18 H62B 109.5 . . ?
P6 C18 H62C 109.5 . . ?
H62A C18 H62C 109.5 . . ?
H62B C18 H62C 109.5 . . ?
P5 C13 H51A 109.5 . . ?
P5 C13 H51B 109.5 . . ?
H51A C13 H51B 109.5 . . ?
P5 C13 H51C 109.5 . . ?
H51A C13 H51C 109.5 . . ?
H51B C13 H51C 109.5 . . ?
P6 C17 H61A 109.5 . . ?
P6 C17 H61B 109.5 . . ?
H61A C17 H61B 109.5 . . ?
P6 C17 H61C 109.5 . . ?
H61A C17 H61C 109.5 . . ?
H61B C17 H61C 109.5 . . ?
P3 C7 H31A 109.5 . . ?
P3 C7 H31B 109.5 . . ?
H31A C7 H31B 109.5 . . ?
P3 C7 H31C 109.5 . . ?
H31A C7 H31C 109.5 . . ?
H31B C7 H31C 109.5 . . ?
P4 C12 H41A 109.5 . . ?
P4 C12 H41B 109.5 . . ?
H41A C12 H41B 109.5 . . ?
P4 C12 H41C 109.5 . . ?
H41A C12 H41C 109.5 . . ?
H41B C12 H41C 109.5 . . ?
P3 C8 H32A 109.5 . . ?
P3 C8 H32B 109.5 . . ?
H32A C8 H32B 109.5 . . ?
P3 C8 H32C 109.5 . . ?
H32A C8 H32C 109.5 . . ?
H32B C8 H32C 109.5 . . ?
P4 C11 H42A 109.5 . . ?
P4 C11 H42B 109.5 . . ?
H42A C11 H42B 109.5 . . ?
P4 C11 H42C 109.5 . . ?
H42A C11 H42C 109.5 . . ?
H42B C11 H42C 109.5 . . ?
P2 C1 H22A 109.5 . . ?
P2 C1 H22B 109.5 . . ?
H22A C1 H22B 109.5 . . ?
P2 C1 H22C 109.5 . . ?
H22A C1 H22C 109.5 . . ?
H22B C1 H22C 109.5 . . ?
P2 C2 H21A 109.5 . . ?
P2 C2 H21B 109.5 . . ?
H21A C2 H21B 109.5 . . ?
P2 C2 H21C 109.5 . . ?
H21A C2 H21C 109.5 . . ?
H21B C2 H21C 109.5 . . ?
P1 C5 H12A 109.5 . . ?
P1 C5 H12B 109.5 . . ?
H12A C5 H12B 109.5 . . ?
P1 C5 H12C 109.5 . . ?
H12A C5 H12C 109.5 . . ?
H12B C5 H12C 109.5 . . ?
P1 C6 H11A 109.5 . . ?
P1 C6 H11B 109.5 . . ?
H11A C6 H11B 109.5 . . ?
P1 C6 H11C 109.5 . . ?
H11A C6 H11C 109.5 . . ?
H11B C6 H11C 109.5 . . ?
C31 C32 C33 120.3(16) . . ?
C31 C32 H6B1 119.9 . . ?
C33 C32 H6B1 119.9 . . ?
C31 C36 C35 122.2(15) . . ?
C31 C36 H2B1 118.9 . . ?
C35 C36 H2B1 118.9 . . ?
C32 C31 C36 117.2(13) . . ?
C32 C31 B1 121.6(15) . . ?
C36 C31 B1 121.0(14) . . ?
C29 C30 C25 120.3(18) . . ?
C29 C30 H18B 119.9 . . ?
C25 C30 H18B 119.9 . . ?
C26 C25 C30 116.2(18) . . ?
C26 C25 B1 116.8(15) . . ?
C30 C25 B1 126.5(16) . . ?
C35 C34 C33 119.4(16) . . ?
C35 C34 H4B1 120.3 . . ?
C33 C34 H4B1 120.3 . . ?
C34 C33 C32 121.1(15) . . ?
C34 C33 H5B1 119.4 . . ?
C32 C33 H5B1 119.4 . . ?
C28 C29 C30 121(2) . . ?
C28 C29 H17B 119.3 . . ?
C30 C29 H17B 119.3 . . ?
C34 C35 C36 119.7(19) . . ?
C34 C35 H3B1 120.2 . . ?
C36 C35 H3B1 120.2 . . ?
C39 C38 C8B 114.3(16) . . ?
C39 C38 B1 124.5(14) . . ?
C8B C38 B1 120.6(15) . . ?
C38 C39 C40 123.9(18) . . ?
C38 C39 H12D 118.0 . . ?
C40 C39 H12D 118.0 . . ?
C20 C19 C24 115.1(16) . . ?
C20 C19 B1 125.9(16) . . ?
C24 C19 B1 119.0(15) . . ?
C19 C24 C23 121.7(16) . . ?
C19 C24 H20B 119.2 . . ?
C23 C24 H20B 119.2 . . ?
C28 C27 C26 122(2) . . ?
C28 C27 H15B 119.2 . . ?
C26 C27 H15B 119.2 . . ?
C19 B1 C38 107.3(15) . . ?
C19 B1 C31 110.8(13) . . ?
C38 B1 C31 109.8(12) . . ?
C19 B1 C25 113.3(13) . . ?
C38 B1 C25 111.7(13) . . ?
C31 B1 C25 104.0(14) . . ?
C19 C20 C21 121.8(18) . . ?
C19 C20 H24B 119.1 . . ?
C21 C20 H24B 119.1 . . ?
C27 C26 C25 121(2) . . ?
C27 C26 H14B 119.5 . . ?
C25 C26 H14B 119.5 . . ?
C22 C23 C24 120.0(19) . . ?
C22 C23 H21D 120.0 . . ?
C24 C23 H21D 120.0 . . ?
C21 C22 C23 118.6(19) . . ?
C21 C22 H22D 120.7 . . ?
C23 C22 H22D 120.7 . . ?
C22 C21 C20 122.7(18) . . ?
C22 C21 H23B 118.7 . . ?
C20 C21 H23B 118.7 . . ?
C29 C28 C27 119(2) . . ?
C29 C28 H16B 120.3 . . ?
C27 C28 H16B 120.3 . . ?
C41 C40 C39 120(2) . . ?
C41 C40 H11D 119.8 . . ?
C39 C40 H11D 119.8 . . ?
C42 C8B C38 121(2) . . ?
C42 C8B H8B 119.6 . . ?
C38 C8B H8B 119.6 . . ?
C41 C42 C8B 123(2) . . ?
C41 C42 H9B 118.5 . . ?
C8B C42 H9B 118.5 . . ?
C40 C41 C42 117(2) . . ?
C40 C41 H10B 121.3 . . ?
C42 C41 H10B 121.3 . . ?
F1 W1 S2 157.9(2) . . ?
F1 W1 S3 95.4(2) . . ?
S2 W1 S3 98.25(12) . . ?
F1 W1 S1 85.1(2) . . ?
S2 W1 S1 107.62(12) . . ?
S3 W1 S1 105.81(12) . . ?
F1 W1 P2 78.3(2) . . ?
S2 W1 P2 85.61(12) . . ?
S3 W1 P2 85.13(12) . . ?
S1 W1 P2 160.96(14) . . ?
F1 W1 P1 74.0(2) . . ?
S2 W1 P1 88.18(14) . . ?
S3 W1 P1 162.17(13) . . ?
S1 W1 P1 87.83(12) . . ?
P2 W1 P1 78.77(13) . . ?
F1 W1 W2 139.31(19) . . ?
S2 W1 W2 54.70(9) . . ?
S3 W1 W2 99.59(9) . . ?
S1 W1 W2 54.48(9) . . ?
P2 W1 W2 140.31(9) . . ?
P1 W1 W2 97.69(10) . . ?
F1 W1 W3 101.9(2) . . ?
S2 W1 W3 100.22(9) . . ?
S3 W1 W3 53.12(8) . . ?
S1 W1 W3 54.42(9) . . ?
P2 W1 W3 138.22(9) . . ?
P1 W1 W3 142.17(9) . . ?
W2 W1 W3 60.44(2) . . ?
F2 W2 S4 158.5(2) . . ?
F2 W2 S2 93.6(2) . . ?
S4 W2 S2 99.02(12) . . ?
F2 W2 S1 86.4(2) . . ?
S4 W2 S1 106.32(12) . . ?
S2 W2 S1 106.56(12) . . ?
F2 W2 P3 78.7(3) . . ?
S4 W2 P3 85.11(13) . . ?
S2 W2 P3 85.35(12) . . ?
S1 W2 P3 161.52(12) . . ?
F2 W2 P4 73.7(2) . . ?
S4 W2 P4 89.50(14) . . ?
S2 W2 P4 161.21(12) . . ?
S1 W2 P4 86.79(13) . . ?
P3 W2 P4 78.69(13) . . ?
F2 W2 W1 100.9(2) . . ?
S4 W2 W1 100.58(9) . . ?
S2 W2 W1 53.20(9) . . ?
S1 W2 W1 54.89(8) . . ?
P3 W2 W1 138.54(9) . . ?
P4 W2 W1 141.68(11) . . ?
F2 W2 W3 140.7(2) . . ?
S4 W2 W3 54.14(9) . . ?
S2 W2 W3 98.75(8) . . ?
S1 W2 W3 54.33(8) . . ?
P3 W2 W3 139.24(10) . . ?
P4 W2 W3 99.80(10) . . ?
W1 W2 W3 59.99(2) . . ?
F3 W3 S3 157.2(2) . . ?
F3 W3 S4 94.5(2) . . ?
S3 W3 S4 99.66(12) . . ?
F3 W3 S1 86.0(2) . . ?
S3 W3 S1 107.15(13) . . ?
S4 W3 S1 105.10(12) . . ?
F3 W3 P5 77.9(2) . . ?
S3 W3 P5 85.32(12) . . ?
S4 W3 P5 86.10(13) . . ?
S1 W3 P5 161.15(12) . . ?
F3 W3 P6 75.5(2) . . ?
S3 W3 P6 86.32(13) . . ?
S4 W3 P6 163.31(13) . . ?
S1 W3 P6 87.73(13) . . ?
P5 W3 P6 78.84(14) . . ?
F3 W3 W1 140.5(2) . . ?
S3 W3 W1 54.24(9) . . ?
S4 W3 W1 99.37(8) . . ?
S1 W3 W1 54.68(8) . . ?
P5 W3 W1 139.56(9) . . ?
P6 W3 W1 96.76(11) . . ?
F3 W3 W2 103.0(2) . . ?
S3 W3 W2 99.74(8) . . ?
S4 W3 W2 53.01(9) . . ?
S1 W3 W2 54.19(9) . . ?
P5 W3 W2 139.11(10) . . ?
P6 W3 W2 141.65(11) . . ?
W1 W3 W2 59.57(2) . . ?
C11 P4 C10 105.5(9) . . ?
C11 P4 C12 103.6(9) . . ?
C10 P4 C12 104.0(8) . . ?
C11 P4 W2 115.0(7) . . ?
C10 P4 W2 107.7(5) . . ?
C12 P4 W2 119.7(5) . . ?
C2 P2 C3 106.3(9) . . ?
C2 P2 C1 104.1(8) . . ?
C3 P2 C1 104.5(7) . . ?
C2 P2 W1 113.3(5) . . ?
C3 P2 W1 109.1(5) . . ?
C1 P2 W1 118.6(5) . . ?
C5 P1 C4 104.1(9) . . ?
C5 P1 C6 105.5(9) . . ?
C4 P1 C6 106.4(10) . . ?
C5 P1 W1 119.1(8) . . ?
C4 P1 W1 106.1(6) . . ?
C6 P1 W1 114.5(6) . . ?
W3 S3 W1 72.64(9) . . ?
W2 S1 W3 71.49(11) . . ?
W2 S1 W1 70.63(9) . . ?
W3 S1 W1 70.91(9) . . ?
W1 S2 W2 72.10(9) . . ?
W2 S4 W3 72.84(12) . . ?

loop_
_geom_bond_atom_site_label_1
_geom_bond_atom_site_label_2
_geom_bond_distance
_geom_bond_site_symmetry_2
_geom_bond_publ_flag
P6 C18 1.788(15) . ?
P6 C17 1.801(16) . ?
P6 C16 1.824(16) . ?
P6 W3 2.556(4) . ?
P5 C14 1.798(14) . ?
P5 C15 1.801(15) . ?
P5 C13 1.804(15) . ?
P5 W3 2.527(4) . ?
C16 C15 1.51(2) . ?
C16 H6A 0.9700 . ?
C16 H6B 0.9700 . ?
C15 H5A 0.9700 . ?
C15 H5B 0.9700 . ?
P3 C8 1.799(16) . ?
P3 C7 1.802(13) . ?
P3 C9 1.816(16) . ?
P3 W2 2.511(4) . ?
F3 W3 2.002(6) . ?
F1 W1 2.006(7) . ?
F2 W2 1.994(7) . ?
C3 C4 1.53(2) . ?
C3 P2 1.803(15) . ?
C3 H2A 0.9700 . ?
C3 H2B 0.9700 . ?
C4 P1 1.800(17) . ?
C4 H1A 0.9700 . ?
C4 H1B 0.9700 . ?
C9 C10 1.52(2) . ?
C9 H3A 0.9700 . ?
C9 H3B 0.9700 . ?
C10 P4 1.793(14) . ?
C10 H4A 0.9700 . ?
C10 H4B 0.9700 . ?
C14 H52A 0.9600 . ?
C14 H52B 0.9600 . ?
C14 H52C 0.9600 . ?
C18 H62A 0.9600 . ?
C18 H62B 0.9600 . ?
C18 H62C 0.9600 . ?
C13 H51A 0.9600 . ?
C13 H51B 0.9600 . ?
C13 H51C 0.9600 . ?
C17 H61A 0.9600 . ?
C17 H61B 0.9600 . ?
C17 H61C 0.9600 . ?
C7 H31A 0.9600 . ?
C7 H31B 0.9600 . ?
C7 H31C 0.9600 . ?
C12 P4 1.807(15) . ?
C12 H41A 0.9600 . ?
C12 H41B 0.9600 . ?
C12 H41C 0.9600 . ?
C8 H32A 0.9600 . ?
C8 H32B 0.9600 . ?
C8 H32C 0.9600 . ?
C11 P4 1.781(18) . ?
C11 H42A 0.9600 . ?
C11 H42B 0.9600 . ?
C11 H42C 0.9600 . ?
C1 P2 1.812(14) . ?
C1 H22A 0.9600 . ?
C1 H22B 0.9600 . ?
C1 H22C 0.9600 . ?
C2 P2 1.790(14) . ?
C2 H21A 0.9600 . ?
C2 H21B 0.9600 . ?
C2 H21C 0.9600 . ?
C5 P1 1.797(17) . ?
C5 H12A 0.9600 . ?
C5 H12B 0.9600 . ?
C5 H12C 0.9600 . ?
C6 P1 1.814(17) . ?
C6 H11A 0.9600 . ?
C6 H11B 0.9600 . ?
C6 H11C 0.9600 . ?
C32 C31 1.370(18) . ?
C32 C33 1.401(18) . ?
C32 H6B1 0.9300 . ?
C36 C31 1.37(2) . ?
C36 C35 1.39(2) . ?
C36 H2B1 0.9300 . ?
C31 B1 1.66(2) . ?
C30 C29 1.40(2) . ?
C30 C25 1.40(2) . ?
C30 H18B 0.9300 . ?
C25 C26 1.39(2) . ?
C25 B1 1.69(2) . ?
C34 C35 1.35(2) . ?
C34 C33 1.36(2) . ?
C34 H4B1 0.9300 . ?
C33 H5B1 0.9300 . ?
C29 C28 1.34(2) . ?
C29 H17B 0.9300 . ?
C35 H3B1 0.9300 . ?
C38 C39 1.38(2) . ?
C38 C8B 1.40(2) . ?
C38 B1 1.65(2) . ?
C39 C40 1.39(2) . ?
C39 H12D 0.9300 . ?
C19 C20 1.390(19) . ?
C19 C24 1.40(2) . ?
C19 B1 1.59(3) . ?
C24 C23 1.42(2) . ?
C24 H20B 0.9300 . ?
C27 C28 1.34(3) . ?
C27 C26 1.38(3) . ?
C27 H15B 0.9300 . ?
C20 C21 1.40(2) . ?
C20 H24B 0.9300 . ?
C26 H14B 0.9300 . ?
C23 C22 1.38(2) . ?
C23 H21D 0.9300 . ?
C22 C21 1.31(3) . ?
C22 H22D 0.9300 . ?
C21 H23B 0.9300 . ?
C28 H16B 0.9300 . ?
C40 C41 1.35(3) . ?
C40 H11D 0.9300 . ?
C8B C42 1.39(3) . ?
C8B H8B 0.9300 . ?
C42 C41 1.36(3) . ?
C42 H9B 0.9300 . ?
C41 H10B 0.9300 . ?
W1 S2 2.304(3) . ?
W1 S3 2.338(3) . ?
W1 S1 2.374(3) . ?
W1 P2 2.512(4) . ?
W1 P1 2.557(4) . ?
W1 W2 2.7377(10) . ?
W1 W3 2.7494(10) . ?
W2 S4 2.309(4) . ?
W2 S2 2.348(3) . ?
W2 S1 2.362(4) . ?
W2 P4 2.561(4) . ?
W2 W3 2.7620(9) . ?
W3 S3 2.304(3) . ?
W3 S4 2.343(4) . ?
W3 S1 2.366(4) . ?
